data_7126074
loop_
_publ_author_name
'Chai, Xiaomin'
'Huang, Hai-Hua'
'Liu, Huiping'
'Ke, Zhuofeng'
'Yong, Wen-Wen'
'Zhang, Ming-Tian'
'Cheng, Yuan-Sheng'
'Wei, Xian-Wen'
'Zhang, Liyan'
'Yuan, Guozan'

_publ_section_title
;
 Highly efficient and selective photocatalytic CO<sub>2</sub> to CO
 conversion in aqueous solution.
;
_journal_issue 27
_journal_name_full 'Chemical communications (Cambridge, England)'
_journal_page_first 3851
_journal_page_last 3854
_journal_paper_doi 10.1039/d0cc00879f
_journal_volume 56
_journal_year 2020
_chemical_formula_sum 'C23 H20 Cl N5 Ni O6'
_chemical_formula_weight 556.60
_space_group_crystal_system monoclinic
_space_group_IT_number 14
_space_group_name_Hall '-P 2yn'
_space_group_name_H-M_alt 'P 1 21/n 1'
_atom_sites_solution_hydrogens geom
_audit_creation_method SHELXL-2016/6
_audit_update_record
;
2019-09-21 deposited with the CCDC.	2020-02-25 downloaded from the CCDC.
;
_cell_angle_alpha 90
_cell_angle_beta 107.636(8)
_cell_angle_gamma 90
_cell_formula_units_Z 4
_cell_length_a 12.150(6)
_cell_length_b 13.633(7)
_cell_length_c 14.455(7)
_cell_measurement_reflns_used 1934
_cell_measurement_temperature 296(2)
_cell_measurement_theta_max 21.94
_cell_measurement_theta_min 2.44
_cell_volume 2282(2)
_computing_cell_refinement 'Bruker SMART'
_computing_data_collection 'Bruker SMART'
_computing_data_reduction 'Bruker SAINT'
_computing_molecular_graphics 'Bruker SHELXTL'
_computing_publication_material 'Bruker SHELXTL'
_computing_structure_refinement 'Bruker SHELXTL'
_computing_structure_solution 'Bruker SHELXTL'
_diffrn_ambient_temperature 296(2)
_diffrn_measured_fraction_theta_full 0.996
_diffrn_measured_fraction_theta_max 0.996
_diffrn_measurement_device_type 'CCD area detector'
_diffrn_measurement_method 'phi and omega scans'
_diffrn_radiation_type MoK\a
_diffrn_radiation_wavelength 0.71073
_diffrn_reflns_av_R_equivalents 0.1079
_diffrn_reflns_av_unetI/netI 0.1377
_diffrn_reflns_Laue_measured_fraction_full 0.996
_diffrn_reflns_Laue_measured_fraction_max 0.996
_diffrn_reflns_limit_h_max 14
_diffrn_reflns_limit_h_min -14
_diffrn_reflns_limit_k_max 16
_diffrn_reflns_limit_k_min -15
_diffrn_reflns_limit_l_max 16
_diffrn_reflns_limit_l_min -17
_diffrn_reflns_number 11474
_diffrn_reflns_point_group_measured_fraction_full 0.996
_diffrn_reflns_point_group_measured_fraction_max 0.996
_diffrn_reflns_theta_full 24.995
_diffrn_reflns_theta_max 24.995
_diffrn_reflns_theta_min 2.102
_diffrn_source 'sealed tube'
_exptl_absorpt_coefficient_mu 1.020
_exptl_crystal_colour Pink
_exptl_crystal_density_diffrn 1.620
_exptl_crystal_description Block
_exptl_crystal_F_000 1144
_exptl_crystal_size_max 0.200
_exptl_crystal_size_mid 0.190
_exptl_crystal_size_min 0.180
_refine_diff_density_max 1.446
_refine_diff_density_min -2.265
_refine_diff_density_rms 0.184
_refine_ls_extinction_method none
_refine_ls_goodness_of_fit_ref 1.010
_refine_ls_hydrogen_treatment constr
_refine_ls_matrix_type full
_refine_ls_number_parameters 334
_refine_ls_number_reflns 4006
_refine_ls_number_restraints 373
_refine_ls_restrained_S_all 1.003
_refine_ls_R_factor_all 0.1466
_refine_ls_R_factor_gt 0.1071
_refine_ls_shift/su_max 0.000
_refine_ls_shift/su_mean 0.000
_refine_ls_structure_factor_coef Fsqd
_refine_ls_weighting_details 'w=1/[\s^2^(Fo^2^)+(0.2000P)^2^] where P=(Fo^2^+2Fc^2^)/3'
_refine_ls_weighting_scheme calc
_refine_ls_wR_factor_gt 0.2637
_refine_ls_wR_factor_ref 0.3124
_reflns_Friedel_coverage 0.000
_reflns_number_gt 2447
_reflns_number_total 4006
_reflns_threshold_expression 'I > 2\s(I)'
_cod_data_source_file d0cc00879f2.cif
_cod_data_source_block 2
_cod_depositor_comments 'Adding full bibliography for 7126070--7126074.cif.'
_cod_original_cell_volume 2281.9(19)
_cod_original_sg_symbol_H-M 'P 21/n'
_cod_database_code 7126074
_shelx_shelxl_version_number 2016/6
_shelx_space_group_comment
;
The symmetry employed for this shelxl refinement is uniquely defined
by the following loop, which should always be used as a source of
symmetry information in preference to the above space-group names.
They are only intended as comments.
;
_shelx_estimated_absorpt_t_min 0.822
_shelx_estimated_absorpt_t_max 0.838

loop_
_space_group_symop_operation_xyz
'x, y, z'
'-x+1/2, y+1/2, -z+1/2'
'-x, -y, -z'
'x-1/2, -y-1/2, z-1/2'

loop_
_atom_site_label
_atom_site_type_symbol
_atom_site_fract_x
_atom_site_fract_y
_atom_site_fract_z
_atom_site_U_iso_or_equiv
_atom_site_adp_type
_atom_site_occupancy
_atom_site_site_symmetry_order
_atom_site_calc_flag
_atom_site_refinement_flags_posn
_atom_site_refinement_flags_adp
_atom_site_refinement_flags_occupancy
_atom_site_disorder_assembly
_atom_site_disorder_group
Ni1 Ni 0.33930(8) 0.77860(6) 0.37484(7) 0.0388(4) Uani 1 1 d . U . . .
Cl1 Cl 0.2588(2) 0.76333(17) 0.71183(18) 0.0600(7) Uani 1 1 d . U . . .
O1 O 0.4104(5) 0.7883(5) 0.5264(4) 0.0577(16) Uani 1 1 d . U . . .
N1 N 0.4563(5) 0.8700(4) 0.3383(5) 0.0403(13) Uani 1 1 d . U . . .
C1 C 0.5436(7) 0.9175(6) 0.3951(6) 0.0494(19) Uani 1 1 d . U . . .
H1B H 0.553964 0.916452 0.461564 0.059 Uiso 1 1 calc R U . . .
O2 O 0.1350(5) 0.7036(5) 0.1034(4) 0.0541(15) Uani 1 1 d . U . . .
N2 N 0.2808(5) 0.7675(4) 0.2307(5) 0.0407(13) Uani 1 1 d . U . . .
C2 C 0.6226(7) 0.9700(6) 0.3613(7) 0.057(2) Uani 1 1 d . U . . .
H2A H 0.683123 1.004025 0.404353 0.069 Uiso 1 1 calc R U . . .
O3 O 0.2668(7) 0.6663(5) 0.6794(6) 0.098(3) Uani 1 1 d . U . . .
N3 N 0.2039(5) 0.6792(4) 0.3685(4) 0.0401(13) Uani 1 1 d . U . . .
C3 C 0.6093(7) 0.9705(5) 0.2641(7) 0.0519(19) Uani 1 1 d . U . . .
H3B H 0.662173 1.003495 0.240445 0.062 Uiso 1 1 calc R U . . .
O4 O 0.2758(17) 0.7680(11) 0.8079(9) 0.209(6) Uani 1 1 d . U . . .
N4 N 0.2138(5) 0.8783(4) 0.3869(4) 0.0431(14) Uani 1 1 d . U . . .
C4 C 0.5162(7) 0.9213(5) 0.2001(6) 0.0441(16) Uani 1 1 d . U . . .
O5 O 0.1518(10) 0.7911(10) 0.6909(13) 0.188(5) Uani 1 1 d . U . . .
N5 N 0.4310(5) 0.6480(4) 0.3817(4) 0.0413(14) Uani 1 1 d . U . . .
C5 C 0.4404(6) 0.8698(5) 0.2405(5) 0.0380(15) Uani 1 1 d . U . . .
C6 C 0.3457(6) 0.8157(5) 0.1790(5) 0.0367(15) Uani 1 1 d . U . . .
C7 C 0.3282(7) 0.8155(6) 0.0816(6) 0.0451(17) Uani 1 1 d . U . . .
H7A H 0.265355 0.782386 0.040531 0.054 Uiso 1 1 calc R U . . .
C8 C 0.4056(7) 0.8655(6) 0.0432(6) 0.053(2) Uani 1 1 d . U . . .
H8A H 0.395431 0.862725 -0.023156 0.064 Uiso 1 1 calc R U . . .
C9 C 0.4955(7) 0.9182(6) 0.1018(6) 0.0512(19) Uani 1 1 d . U . . .
H9A H 0.543733 0.952757 0.074238 0.061 Uiso 1 1 calc R U . . .
C10 C 0.1871(6) 0.7155(5) 0.1913(6) 0.0416(17) Uani 1 1 d . U . . .
C11 C 0.1388(7) 0.6655(6) 0.2641(5) 0.0483(18) Uani 1 1 d . U . . .
H11A H 0.060650 0.688943 0.253636 0.058 Uiso 1 1 calc R U . . .
H11B H 0.134154 0.595688 0.250385 0.058 Uiso 1 1 calc R U . . .
C12 C 0.1283(7) 0.7264(5) 0.4202(6) 0.0470(19) Uani 1 1 d . U . . .
H12A H 0.160434 0.715592 0.489482 0.056 Uiso 1 1 calc R U . . .
H12B H 0.052111 0.696873 0.398890 0.056 Uiso 1 1 calc R U . . .
C13 C 0.1188(7) 0.8357(6) 0.3994(6) 0.0449(17) Uani 1 1 d . U . . .
C14 C 0.0247(8) 0.8891(6) 0.3992(6) 0.058(2) Uani 1 1 d . U . . .
H14A H -0.040061 0.858303 0.407304 0.070 Uiso 1 1 calc R U . . .
C15 C 0.0257(9) 0.9904(7) 0.3869(7) 0.067(2) Uani 1 1 d . U . . .
H15A H -0.039165 1.027525 0.385065 0.081 Uiso 1 1 calc R U . . .
C16 C 0.1216(9) 1.0346(7) 0.3776(7) 0.066(2) Uani 1 1 d . U . . .
H16A H 0.124775 1.102405 0.372235 0.080 Uiso 1 1 calc R U . . .
C17 C 0.2139(8) 0.9773(6) 0.3763(6) 0.055(2) Uani 1 1 d . U . . .
H17A H 0.278972 1.007346 0.367911 0.066 Uiso 1 1 calc R U . . .
C18 C 0.2573(6) 0.5898(6) 0.4146(6) 0.0471(18) Uani 1 1 d . U . . .
H18A H 0.203899 0.535566 0.393016 0.057 Uiso 1 1 calc R U . . .
H18B H 0.274177 0.595803 0.484349 0.057 Uiso 1 1 calc R U . . .
C19 C 0.3671(7) 0.5684(6) 0.3907(6) 0.0436(17) Uani 1 1 d . U . . .
C20 C 0.4052(7) 0.4735(6) 0.3817(6) 0.052(2) Uani 1 1 d . U . . .
H20A H 0.360253 0.419969 0.387256 0.063 Uiso 1 1 calc R U . . .
C21 C 0.5092(8) 0.4592(6) 0.3645(6) 0.055(2) Uani 1 1 d . U . . .
H21A H 0.535945 0.396353 0.358378 0.066 Uiso 1 1 calc R U . . .
C22 C 0.5729(8) 0.5409(7) 0.3567(7) 0.059(2) Uani 1 1 d . U . . .
H22A H 0.644237 0.533901 0.346037 0.071 Uiso 1 1 calc R U . . .
C23 C 0.5304(7) 0.6316(6) 0.3649(6) 0.052(2) Uani 1 1 d . U . . .
H23A H 0.574142 0.685603 0.358152 0.062 Uiso 1 1 calc R U . . .
O6A O 0.2544(19) 0.8325(9) 0.6366(11) 0.108(4) Uani 0.5 1 d . U P . .
O6B O 0.3671(15) 0.7978(11) 0.7291(19) 0.132(5) Uani 0.5 1 d . U P . .

loop_
_atom_site_aniso_label
_atom_site_aniso_U_11
_atom_site_aniso_U_22
_atom_site_aniso_U_33
_atom_site_aniso_U_23
_atom_site_aniso_U_13
_atom_site_aniso_U_12
Ni1 0.0397(7) 0.0285(6) 0.0479(7) 0.0020(4) 0.0129(5) -0.0051(4)
Cl1 0.0587(14) 0.0518(13) 0.0752(16) -0.0074(11) 0.0287(12) -0.0075(10)
O1 0.045(3) 0.080(4) 0.044(3) -0.001(3) 0.008(2) 0.002(3)
N1 0.039(3) 0.031(3) 0.052(3) 0.004(3) 0.015(3) -0.002(2)
C1 0.046(4) 0.041(4) 0.060(5) -0.002(4) 0.015(4) -0.008(3)
O2 0.044(3) 0.065(4) 0.048(3) -0.007(3) 0.007(3) -0.007(3)
N2 0.041(3) 0.032(3) 0.050(3) 0.001(3) 0.015(3) -0.002(2)
C2 0.052(5) 0.037(4) 0.076(5) 0.000(4) 0.011(4) -0.014(4)
O3 0.110(6) 0.047(4) 0.153(7) -0.011(4) 0.063(6) 0.000(4)
N3 0.042(3) 0.029(3) 0.049(3) 0.000(3) 0.014(3) -0.002(2)
C3 0.049(4) 0.032(4) 0.080(5) 0.004(4) 0.027(4) -0.001(3)
O4 0.330(16) 0.205(14) 0.101(6) 0.000(7) 0.077(8) 0.108(13)
N4 0.050(3) 0.027(3) 0.051(4) 0.001(3) 0.015(3) -0.002(3)
C4 0.046(4) 0.029(4) 0.061(4) 0.007(3) 0.023(3) 0.008(3)
O5 0.106(7) 0.147(10) 0.293(13) -0.062(9) 0.033(7) 0.035(7)
N5 0.039(3) 0.031(3) 0.053(4) 0.006(3) 0.012(3) -0.001(2)
C5 0.045(4) 0.021(3) 0.051(4) 0.003(3) 0.019(3) 0.004(3)
C6 0.035(4) 0.025(3) 0.051(4) 0.007(3) 0.013(3) 0.005(3)
C7 0.050(4) 0.036(4) 0.049(4) 0.002(4) 0.015(4) -0.001(3)
C8 0.058(5) 0.058(5) 0.050(4) 0.010(4) 0.025(4) 0.010(4)
C9 0.049(5) 0.044(4) 0.066(4) 0.012(4) 0.026(4) 0.002(3)
C10 0.037(4) 0.030(4) 0.055(4) 0.002(3) 0.008(3) 0.003(3)
C11 0.044(4) 0.043(4) 0.055(4) -0.004(4) 0.011(3) -0.012(3)
C12 0.049(5) 0.035(4) 0.061(5) -0.006(4) 0.022(4) -0.008(3)
C13 0.044(4) 0.038(4) 0.054(5) 0.002(4) 0.017(4) 0.000(3)
C14 0.058(5) 0.051(4) 0.074(6) 0.002(4) 0.032(5) 0.006(4)
C15 0.078(6) 0.051(5) 0.078(6) -0.005(5) 0.031(5) 0.022(4)
C16 0.083(6) 0.036(4) 0.075(6) 0.000(4) 0.017(5) 0.006(4)
C17 0.063(5) 0.036(4) 0.060(5) -0.006(4) 0.012(4) -0.005(4)
C18 0.038(4) 0.036(4) 0.067(5) 0.009(4) 0.015(3) -0.007(3)
C19 0.045(4) 0.032(3) 0.052(4) -0.001(3) 0.014(4) -0.006(3)
C20 0.054(5) 0.031(4) 0.068(6) 0.004(4) 0.013(4) -0.002(3)
C21 0.062(5) 0.039(4) 0.062(5) -0.002(4) 0.015(4) 0.013(4)
C22 0.055(5) 0.050(5) 0.076(6) 0.002(5) 0.027(5) 0.010(4)
C23 0.038(4) 0.043(4) 0.076(6) 0.004(4) 0.020(4) -0.004(3)
O6A 0.206(13) 0.031(6) 0.084(8) -0.016(5) 0.039(8) 0.018(8)
O6B 0.076(7) 0.042(7) 0.255(15) -0.007(10) 0.016(8) -0.025(7)

loop_
_atom_type_symbol
_atom_type_description
_atom_type_scat_dispersion_real
_atom_type_scat_dispersion_imag
_atom_type_scat_source
C C 0.0033 0.0016 'International Tables Vol C Tables 4.2.6.8 and 6.1.1.4'
H H 0.0000 0.0000 'International Tables Vol C Tables 4.2.6.8 and 6.1.1.4'
N N 0.0061 0.0033 'International Tables Vol C Tables 4.2.6.8 and 6.1.1.4'
O O 0.0106 0.0060 'International Tables Vol C Tables 4.2.6.8 and 6.1.1.4'
Cl Cl 0.1484 0.1585 'International Tables Vol C Tables 4.2.6.8 and 6.1.1.4'
Ni Ni 0.3393 1.1124 'International Tables Vol C Tables 4.2.6.8 and 6.1.1.4'

loop_
_geom_angle_atom_site_label_1
_geom_angle_atom_site_label_2
_geom_angle_atom_site_label_3
_geom_angle
_geom_angle_site_symmetry_1
_geom_angle_site_symmetry_3
_geom_angle_publ_flag
N2 Ni1 N1 80.5(2) . . ?
N2 Ni1 N5 90.1(2) . . ?
N1 Ni1 N5 97.3(2) . . ?
N2 Ni1 N4 95.7(2) . . ?
N1 Ni1 N4 101.8(2) . . ?
N5 Ni1 N4 160.7(2) . . ?
N2 Ni1 O1 176.7(2) . . ?
N1 Ni1 O1 97.5(2) . . ?
N5 Ni1 O1 87.7(2) . . ?
N4 Ni1 O1 87.2(2) . . ?
N2 Ni1 N3 83.1(2) . . ?
N1 Ni1 N3 163.5(2) . . ?
N5 Ni1 N3 81.5(2) . . ?
N4 Ni1 N3 80.9(2) . . ?
O1 Ni1 N3 98.9(2) . . ?
O5 Cl1 O4 93.2(10) . . ?
O5 Cl1 O6B 142.5(10) . . ?
O4 Cl1 O6B 87.5(13) . . ?
O5 Cl1 O3 111.0(7) . . ?
O4 Cl1 O3 112.5(7) . . ?
O6B Cl1 O3 103.1(9) . . ?
O5 Cl1 O6A 80.0(11) . . ?
O4 Cl1 O6A 135.6(9) . . ?
O6B Cl1 O6A 73.8(13) . . ?
O3 Cl1 O6A 110.8(6) . . ?
C1 N1 C5 119.2(6) . . ?
C1 N1 Ni1 128.9(5) . . ?
C5 N1 Ni1 111.6(5) . . ?
N1 C1 C2 123.3(8) . . ?
N1 C1 H1B 118.4 . . ?
C2 C1 H1B 118.4 . . ?
C10 N2 C6 125.0(7) . . ?
C10 N2 Ni1 118.8(5) . . ?
C6 N2 Ni1 116.2(5) . . ?
C3 C2 C1 118.8(8) . . ?
C3 C2 H2A 120.6 . . ?
C1 C2 H2A 120.6 . . ?
C18 N3 C11 112.8(6) . . ?
C18 N3 C12 112.9(6) . . ?
C11 N3 C12 110.1(6) . . ?
C18 N3 Ni1 106.7(4) . . ?
C11 N3 Ni1 107.0(4) . . ?
C12 N3 Ni1 106.9(4) . . ?
C2 C3 C4 119.9(7) . . ?
C2 C3 H3B 120.0 . . ?
C4 C3 H3B 120.0 . . ?
C13 N4 C17 118.2(7) . . ?
C13 N4 Ni1 113.9(5) . . ?
C17 N4 Ni1 127.7(6) . . ?
C9 C4 C3 124.0(7) . . ?
C9 C4 C5 118.4(7) . . ?
C3 C4 C5 117.6(7) . . ?
Cl1 O5 O6A 53.2(8) . . ?
C23 N5 C19 117.4(6) . . ?
C23 N5 Ni1 129.9(5) . . ?
C19 N5 Ni1 111.9(5) . . ?
N1 C5 C4 121.3(7) . . ?
N1 C5 C6 118.7(6) . . ?
C4 C5 C6 120.1(7) . . ?
C7 C6 N2 127.9(7) . . ?
C7 C6 C5 119.3(6) . . ?
N2 C6 C5 112.8(6) . . ?
C6 C7 C8 119.7(8) . . ?
C6 C7 H7A 120.1 . . ?
C8 C7 H7A 120.1 . . ?
C9 C8 C7 121.0(8) . . ?
C9 C8 H8A 119.5 . . ?
C7 C8 H8A 119.5 . . ?
C4 C9 C8 121.4(7) . . ?
C4 C9 H9A 119.3 . . ?
C8 C9 H9A 119.3 . . ?
O2 C10 N2 128.1(7) . . ?
O2 C10 C11 117.8(7) . . ?
N2 C10 C11 114.1(7) . . ?
N3 C11 C10 116.7(6) . . ?
N3 C11 H11A 108.1 . . ?
C10 C11 H11A 108.1 . . ?
N3 C11 H11B 108.1 . . ?
C10 C11 H11B 108.1 . . ?
H11A C11 H11B 107.3 . . ?
N3 C12 C13 110.2(6) . . ?
N3 C12 H12A 109.6 . . ?
C13 C12 H12A 109.6 . . ?
N3 C12 H12B 109.6 . . ?
C13 C12 H12B 109.6 . . ?
H12A C12 H12B 108.1 . . ?
N4 C13 C14 121.5(7) . . ?
N4 C13 C12 115.6(7) . . ?
C14 C13 C12 122.8(7) . . ?
C13 C14 C15 119.5(9) . . ?
C13 C14 H14A 120.2 . . ?
C15 C14 H14A 120.2 . . ?
C16 C15 C14 119.6(9) . . ?
C16 C15 H15A 120.2 . . ?
C14 C15 H15A 120.2 . . ?
C15 C16 C17 118.7(9) . . ?
C15 C16 H16A 120.6 . . ?
C17 C16 H16A 120.6 . . ?
N4 C17 C16 122.3(8) . . ?
N4 C17 H17A 118.8 . . ?
C16 C17 H17A 118.8 . . ?
N3 C18 C19 111.2(6) . . ?
N3 C18 H18A 109.4 . . ?
C19 C18 H18A 109.4 . . ?
N3 C18 H18B 109.4 . . ?
C19 C18 H18B 109.4 . . ?
H18A C18 H18B 108.0 . . ?
N5 C19 C20 121.1(7) . . ?
N5 C19 C18 115.9(6) . . ?
C20 C19 C18 123.0(7) . . ?
C21 C20 C19 119.9(7) . . ?
C21 C20 H20A 120.0 . . ?
C19 C20 H20A 120.0 . . ?
C20 C21 C22 118.0(8) . . ?
C20 C21 H21A 121.0 . . ?
C22 C21 H21A 121.0 . . ?
C23 C22 C21 119.3(8) . . ?
C23 C22 H22A 120.3 . . ?
C21 C22 H22A 120.3 . . ?
N5 C23 C22 124.2(8) . . ?
N5 C23 H23A 117.9 . . ?
C22 C23 H23A 117.9 . . ?
Cl1 O6A O6B 50.9(8) . . ?
Cl1 O6A O5 46.8(7) . . ?
O6B O6A O5 94.1(12) . . ?
Cl1 O6B O6A 55.3(9) . . ?

loop_
_geom_bond_atom_site_label_1
_geom_bond_atom_site_label_2
_geom_bond_distance
_geom_bond_site_symmetry_2
_geom_bond_publ_flag
Ni1 N2 1.993(7) . ?
Ni1 N1 2.075(6) . ?
Ni1 N5 2.086(6) . ?
Ni1 N4 2.089(6) . ?
Ni1 O1 2.101(6) . ?
Ni1 N3 2.111(6) . ?
Cl1 O5 1.299(11) . ?
Cl1 O4 1.342(12) . ?
Cl1 O6B 1.347(16) . ?
Cl1 O3 1.416(8) . ?
Cl1 O6A 1.428(16) . ?
N1 C1 1.300(10) . ?
N1 C5 1.367(9) . ?
C1 C2 1.400(11) . ?
C1 H1B 0.9300 . ?
O2 C10 1.246(9) . ?
N2 C10 1.316(10) . ?
N2 C6 1.403(9) . ?
C2 C3 1.366(12) . ?
C2 H2A 0.9300 . ?
N3 C18 1.446(9) . ?
N3 C11 1.488(10) . ?
N3 C12 1.494(9) . ?
C3 C4 1.397(11) . ?
C3 H3B 0.9300 . ?
N4 C13 1.352(9) . ?
N4 C17 1.358(10) . ?
C4 C9 1.367(11) . ?
C4 C5 1.417(10) . ?
O5 O6A 1.76(2) . ?
N5 C23 1.322(9) . ?
N5 C19 1.364(9) . ?
C5 C6 1.428(10) . ?
C6 C7 1.359(10) . ?
C7 C8 1.404(11) . ?
C7 H7A 0.9300 . ?
C8 C9 1.367(12) . ?
C8 H8A 0.9300 . ?
C9 H9A 0.9300 . ?
C10 C11 1.514(10) . ?
C11 H11A 0.9700 . ?
C11 H11B 0.9700 . ?
C12 C13 1.518(11) . ?
C12 H12A 0.9700 . ?
C12 H12B 0.9700 . ?
C13 C14 1.354(11) . ?
C14 C15 1.394(13) . ?
C14 H14A 0.9300 . ?
C15 C16 1.353(13) . ?
C15 H15A 0.9300 . ?
C16 C17 1.372(12) . ?
C16 H16A 0.9300 . ?
C17 H17A 0.9300 . ?
C18 C19 1.505(10) . ?
C18 H18A 0.9700 . ?
C18 H18B 0.9700 . ?
C19 C20 1.392(11) . ?
C20 C21 1.374(11) . ?
C20 H20A 0.9300 . ?
C21 C22 1.380(12) . ?
C21 H21A 0.9300 . ?
C22 C23 1.359(12) . ?
C22 H22A 0.9300 . ?
C23 H23A 0.9300 . ?
O6A O6B 1.67(3) . ?
